data_7131318
loop_
_publ_author_name
'Song, Yufei'
'Qian, Zhen'
'Zhou, Boru'
'Yu, Hongwei'
'Hu, Zhanggui'
'Wang, Jiyang'
'Wu, Yicheng'
'Wu, Hongping'

_publ_section_title
;
 A non-centrosymmetric chalcohalide synthesized through the combination of
 chemical tailoring with aliovalent substitution.
;
_journal_issue 22
_journal_name_full 'Chemical communications (Cambridge, England)'
_journal_page_first 3309
_journal_page_last 3312
_journal_paper_doi 10.1039/d2cc07084g
_journal_volume 59
_journal_year 2023
_chemical_formula_sum 'Cl2 Ge3 Li0 S9 Sr4'
_chemical_formula_weight 927.69
_space_group_crystal_system hexagonal
_space_group_IT_number 173
_space_group_name_Hall 'P 6c'
_space_group_name_H-M_alt 'P 63'
_audit_creation_method SHELXL-2018/3
_audit_update_record
;
2022-08-17 deposited with the CCDC.	2023-01-16 downloaded from the CCDC.
;
_cell_angle_alpha 90
_cell_angle_beta 90
_cell_angle_gamma 120
_cell_formula_units_Z 2
_cell_length_a 9.5194(3)
_cell_length_b 9.5194(3)
_cell_length_c 11.7260(8)
_cell_measurement_reflns_used 1288
_cell_measurement_temperature 273(2)
_cell_measurement_theta_max 22.83
_cell_measurement_theta_min 2.47
_cell_volume 920.24(7)
_computing_cell_refinement 'Bruker SAINT'
_computing_data_collection 'Bruker APEX2'
_computing_data_reduction 'Bruker SAINT'
_computing_molecular_graphics 'Bruker SHELXTL'
_computing_publication_material 'Bruker SHELXTL'
_computing_structure_refinement 'SHELXL-2018/3 (Sheldrick, 2018)'
_computing_structure_solution 'SHELXT 2014/5 (Sheldrick, 2014)'
_diffrn_ambient_temperature 273(2)
_diffrn_measured_fraction_theta_full 1.000
_diffrn_measured_fraction_theta_max 1.000
_diffrn_measurement_device_type 'Bruker APEX-II CCD'
_diffrn_measurement_method '\f and \w scans'
_diffrn_radiation_type MoK\a
_diffrn_radiation_wavelength 0.71073
_diffrn_reflns_av_R_equivalents 0.1114
_diffrn_reflns_av_unetI/netI 0.0895
_diffrn_reflns_Laue_measured_fraction_full 1.000
_diffrn_reflns_Laue_measured_fraction_max 1.000
_diffrn_reflns_limit_h_max 11
_diffrn_reflns_limit_h_min -12
_diffrn_reflns_limit_k_max 10
_diffrn_reflns_limit_k_min -12
_diffrn_reflns_limit_l_max 15
_diffrn_reflns_limit_l_min -15
_diffrn_reflns_number 8506
_diffrn_reflns_point_group_measured_fraction_full 0.999
_diffrn_reflns_point_group_measured_fraction_max 0.999
_diffrn_reflns_theta_full 25.242
_diffrn_reflns_theta_max 27.472
_diffrn_reflns_theta_min 2.471
_exptl_absorpt_coefficient_mu 17.622
_exptl_absorpt_correction_type none
_exptl_crystal_density_diffrn 3.348
_exptl_crystal_description block
_exptl_crystal_F_000 852
_refine_diff_density_max 0.825
_refine_diff_density_min -0.900
_refine_diff_density_rms 0.220
_refine_ls_abs_structure_details
;
 Flack x determined using 383 quotients [(I+)-(I-)]/[(I+)+(I-)]
 (Parsons, Flack and Wagner, Acta Cryst. B69 (2013) 249-259).
;
_refine_ls_abs_structure_Flack 0.014(14)
_refine_ls_extinction_method none
_refine_ls_goodness_of_fit_ref 1.040
_refine_ls_hydrogen_treatment undef
_refine_ls_matrix_type full
_refine_ls_number_parameters 55
_refine_ls_number_reflns 1415
_refine_ls_number_restraints 1
_refine_ls_restrained_S_all 1.040
_refine_ls_R_factor_all 0.0862
_refine_ls_R_factor_gt 0.0473
_refine_ls_shift/su_max 0.000
_refine_ls_shift/su_mean 0.000
_refine_ls_structure_factor_coef Fsqd
_refine_ls_weighting_details 'w=1/[\s^2^(Fo^2^)+(0.0337P)^2^] where P=(Fo^2^+2Fc^2^)/3'
_refine_ls_weighting_scheme calc
_refine_ls_wR_factor_gt 0.0830
_refine_ls_wR_factor_ref 0.0951
_reflns_Friedel_coverage 0.904
_reflns_Friedel_fraction_full 0.998
_reflns_Friedel_fraction_max 0.999
_reflns_number_gt 1001
_reflns_number_total 1415
_reflns_threshold_expression 'I > 2\s(I)'
_cod_data_source_file d2cc07084g2.cif
_cod_data_source_block mo_36_12S_0m_a
_cod_depositor_comments 'Adding full bibliography for 7131318.cif.'
_cod_original_cell_volume 920.24(9)
_cod_database_code 7131318
_shelx_shelxl_version_number 2018/3
_shelx_space_group_comment
;
The symmetry employed for this shelxl refinement is uniquely defined
by the following loop, which should always be used as a source of
symmetry information in preference to the above space-group names.
They are only intended as comments.
;

loop_
_space_group_symop_operation_xyz
'x, y, z'
'-y, x-y, z'
'-x+y, -x, z'
'-x, -y, z+1/2'
'y, -x+y, z+1/2'
'x-y, x, z+1/2'

loop_
_atom_site_label
_atom_site_type_symbol
_atom_site_fract_x
_atom_site_fract_y
_atom_site_fract_z
_atom_site_U_iso_or_equiv
_atom_site_adp_type
_atom_site_occupancy
_atom_site_site_symmetry_order
_atom_site_calc_flag
_atom_site_refinement_flags_posn
_atom_site_refinement_flags_adp
_atom_site_refinement_flags_occupancy
_atom_site_disorder_assembly
_atom_site_disorder_group
Sr1 Sr 0.666667 0.333333 0.4410(2) 0.0190(6) Uani 1 3 d S T P . .
Ge1 Ge 0.44607(17) 0.33498(18) 0.78445(12) 0.0167(4) Uani 1 1 d . . . . .
Sr2 Sr 0.3319(2) 0.2479(2) 0.12034(18) 0.0364(5) Uani 1 1 d . . . . .
S1 S 0.4426(5) 0.1110(5) 0.8469(4) 0.0244(10) Uani 1 1 d . . . . .
Cl1 Cl 0.666667 0.333333 0.1803(7) 0.0273(18) Uani 1 3 d S T P . .
S2 S 0.2456(5) 0.3215(5) 0.8805(4) 0.0241(10) Uani 1 1 d . . . . .
S3 S 0.4245(5) 0.3477(6) 0.6023(4) 0.0289(11) Uani 1 1 d . . . . .
Cl2 Cl 0.000000 0.000000 0.1398(10) 0.052(3) Uani 1 3 d S T P . .

loop_
_atom_site_aniso_label
_atom_site_aniso_U_11
_atom_site_aniso_U_22
_atom_site_aniso_U_33
_atom_site_aniso_U_23
_atom_site_aniso_U_13
_atom_site_aniso_U_12
Sr1 0.0204(9) 0.0204(9) 0.0160(13) 0.000 0.000 0.0102(5)
Ge1 0.0148(8) 0.0196(9) 0.0171(8) -0.0021(9) 0.0015(8) 0.0098(7)
Sr2 0.0300(10) 0.0306(10) 0.0447(11) -0.0003(10) -0.0054(10) 0.0123(8)
S1 0.023(2) 0.020(2) 0.032(2) 0.008(2) 0.0090(19) 0.0111(19)
Cl1 0.026(3) 0.026(3) 0.029(4) 0.000 0.000 0.0132(14)
S2 0.020(2) 0.026(2) 0.029(2) -0.005(2) 0.0080(19) 0.013(2)
S3 0.027(2) 0.052(3) 0.016(2) -0.004(2) 0.0012(18) 0.026(2)
Cl2 0.025(3) 0.025(3) 0.105(9) 0.000 0.000 0.0123(13)

loop_
_atom_type_symbol
_atom_type_description
_atom_type_scat_dispersion_real
_atom_type_scat_dispersion_imag
_atom_type_scat_source
Cl Cl 0.1484 0.1585 'International Tables Vol C Tables 4.2.6.8 and 6.1.1.4'
Ge Ge 0.1547 1.8001 'International Tables Vol C Tables 4.2.6.8 and 6.1.1.4'
Li Li -0.0003 0.0001 'International Tables Vol C Tables 4.2.6.8 and 6.1.1.4'
S S 0.1246 0.1234 'International Tables Vol C Tables 4.2.6.8 and 6.1.1.4'
Sr Sr -1.5307 3.2498 'International Tables Vol C Tables 4.2.6.8 and 6.1.1.4'

loop_
_geom_angle_atom_site_label_1
_geom_angle_atom_site_label_2
_geom_angle_atom_site_label_3
_geom_angle
_geom_angle_site_symmetry_1
_geom_angle_site_symmetry_3
_geom_angle_publ_flag
S3 Sr1 S3 85.31(13) 3_665 2_655 ?
S3 Sr1 S3 85.31(13) 3_665 . ?
S3 Sr1 S3 85.31(13) 2_655 . ?
S3 Sr1 S2 84.34(12) 3_665 6_654 ?
S3 Sr1 S2 69.08(11) 2_655 6_654 ?
S3 Sr1 S2 153.03(14) . 6_654 ?
S3 Sr1 S2 153.03(14) 3_665 5_554 ?
S3 Sr1 S2 84.34(12) 2_655 5_554 ?
S3 Sr1 S2 69.08(11) . 5_554 ?
S2 Sr1 S2 114.74(8) 6_654 5_554 ?
S3 Sr1 S2 69.08(11) 3_665 4_664 ?
S3 Sr1 S2 153.03(14) 2_655 4_664 ?
S3 Sr1 S2 84.34(12) . 4_664 ?
S2 Sr1 S2 114.74(8) 6_654 4_664 ?
S2 Sr1 S2 114.74(7) 5_554 4_664 ?
S3 Sr1 Cl1 128.52(9) 3_665 . ?
S3 Sr1 Cl1 128.52(9) 2_655 . ?
S3 Sr1 Cl1 128.52(9) . . ?
S2 Sr1 Cl1 76.52(10) 6_654 . ?
S2 Sr1 Cl1 76.52(10) 5_554 . ?
S2 Sr1 Cl1 76.52(10) 4_664 . ?
S3 Sr1 Sr2 48.36(9) 3_665 6_655 ?
S3 Sr1 Sr2 52.52(9) 2_655 6_655 ?
S3 Sr1 Sr2 113.58(11) . 6_655 ?
S2 Sr1 Sr2 43.50(9) 6_654 6_655 ?
S2 Sr1 Sr2 134.91(9) 5_554 6_655 ?
S2 Sr1 Sr2 110.25(8) 4_664 6_655 ?
Cl1 Sr1 Sr2 117.86(4) . 6_655 ?
S3 Sr1 Sr2 113.58(11) 3_665 5 ?
S3 Sr1 Sr2 48.36(9) 2_655 5 ?
S3 Sr1 Sr2 52.52(9) . 5 ?
S2 Sr1 Sr2 110.25(8) 6_654 5 ?
S2 Sr1 Sr2 43.50(9) 5_554 5 ?
S2 Sr1 Sr2 134.91(9) 4_664 5 ?
Cl1 Sr1 Sr2 117.86(4) . 5 ?
Sr2 Sr1 Sr2 99.93(5) 6_655 5 ?
S3 Sr1 Sr2 52.52(9) 3_665 4_665 ?
S3 Sr1 Sr2 113.58(11) 2_655 4_665 ?
S3 Sr1 Sr2 48.36(9) . 4_665 ?
S2 Sr1 Sr2 134.91(9) 6_654 4_665 ?
S2 Sr1 Sr2 110.25(8) 5_554 4_665 ?
S2 Sr1 Sr2 43.50(9) 4_664 4_665 ?
Cl1 Sr1 Sr2 117.86(4) . 4_665 ?
Sr2 Sr1 Sr2 99.93(5) 6_655 4_665 ?
Sr2 Sr1 Sr2 99.93(5) 5 4_665 ?
S3 Sr1 Sr2 147.41(9) 3_665 . ?
S3 Sr1 Sr2 126.97(9) 2_655 . ?
S3 Sr1 Sr2 92.38(9) . . ?
S2 Sr1 Sr2 109.49(11) 6_654 . ?
S2 Sr1 Sr2 46.56(9) 5_554 . ?
S2 Sr1 Sr2 78.34(9) 4_664 . ?
Cl1 Sr1 Sr2 37.34(3) . . ?
Sr2 Sr1 Sr2 152.99(6) 6_655 . ?
Sr2 Sr1 Sr2 89.79(3) 5 . ?
Sr2 Sr1 Sr2 103.13(2) 4_665 . ?
S3 Sr1 Sr2 126.97(9) 3_665 2_655 ?
S3 Sr1 Sr2 92.38(8) 2_655 2_655 ?
S3 Sr1 Sr2 147.41(9) . 2_655 ?
S2 Sr1 Sr2 46.56(9) 6_654 2_655 ?
S2 Sr1 Sr2 78.34(9) 5_554 2_655 ?
S2 Sr1 Sr2 109.49(11) 4_664 2_655 ?
Cl1 Sr1 Sr2 37.34(3) . 2_655 ?
Sr2 Sr1 Sr2 89.79(3) 6_655 2_655 ?
Sr2 Sr1 Sr2 103.13(2) 5 2_655 ?
Sr2 Sr1 Sr2 152.99(6) 4_665 2_655 ?
Sr2 Sr1 Sr2 63.37(5) . 2_655 ?
S3 Ge1 S2 114.40(18) . . ?
S3 Ge1 S1 114.91(17) . . ?
S2 Ge1 S1 100.40(17) . . ?
S3 Ge1 S1 110.03(17) . 3_665 ?
S2 Ge1 S1 105.93(16) . 3_665 ?
S1 Ge1 S1 110.5(2) . 3_665 ?
Cl2 Sr2 Cl1 143.57(15) . . ?
Cl2 Sr2 S2 87.2(2) . 1_554 ?
Cl1 Sr2 S2 121.61(17) . 1_554 ?
Cl2 Sr2 S3 76.83(10) . 5_554 ?
Cl1 Sr2 S3 73.39(9) . 5_554 ?
S2 Sr2 S3 107.81(12) 1_554 5_554 ?
Cl2 Sr2 S1 95.2(2) . 6_554 ?
Cl1 Sr2 S1 87.52(15) . 6_554 ?
S2 Sr2 S1 122.50(11) 1_554 6_554 ?
S3 Sr2 S1 128.70(13) 5_554 6_554 ?
Cl2 Sr2 S3 142.76(9) . 4_664 ?
Cl1 Sr2 S3 70.62(8) . 4_664 ?
S2 Sr2 S3 78.10(12) 1_554 4_664 ?
S3 Sr2 S3 140.22(14) 5_554 4_664 ?
S1 Sr2 S3 66.06(11) 6_554 4_664 ?
Cl2 Sr2 S2 77.2(2) . 5_554 ?
Cl1 Sr2 S2 71.95(15) . 5_554 ?
S2 Sr2 S2 164.20(14) 1_554 5_554 ?
S3 Sr2 S2 66.42(11) 5_554 5_554 ?
S1 Sr2 S2 62.42(11) 6_554 5_554 ?
S3 Sr2 S2 116.08(11) 4_664 5_554 ?
Cl2 Sr2 S3 70.32(7) . 6_554 ?
Cl1 Sr2 S3 140.87(9) . 6_554 ?
S2 Sr2 S3 61.53(11) 1_554 6_554 ?
S3 Sr2 S3 145.63(12) 5_554 6_554 ?
S1 Sr2 S3 65.51(10) 6_554 6_554 ?
S3 Sr2 S3 72.59(13) 4_664 6_554 ?
S2 Sr2 S3 114.23(11) 5_554 6_554 ?
Cl2 Sr2 Sr1 106.36(12) . 4_664 ?
Cl1 Sr2 Sr1 110.02(8) . 4_664 ?
S2 Sr2 Sr1 42.38(8) 1_554 4_664 ?
S3 Sr2 Sr1 148.23(11) 5_554 4_664 ?
S1 Sr2 Sr1 82.93(8) 6_554 4_664 ?
S3 Sr2 Sr1 42.44(7) 4_664 4_664 ?
S2 Sr2 Sr1 145.33(9) 5_554 4_664 ?
S3 Sr2 Sr1 42.26(7) 6_554 4_664 ?
Cl2 Sr2 Sr1 116.8(2) . . ?
Cl1 Sr2 Sr1 38.88(15) . . ?
S2 Sr2 Sr1 155.85(9) 1_554 . ?
S3 Sr2 Sr1 82.21(9) 5_554 . ?
S1 Sr2 Sr1 56.15(8) 6_554 . ?
S3 Sr2 Sr1 80.41(8) 4_664 . ?
S2 Sr2 Sr1 39.94(7) 5_554 . ?
S3 Sr2 Sr1 121.50(8) 6_554 . ?
Sr1 Sr2 Sr1 121.05(4) 4_664 . ?
Ge1 S1 Ge1 109.20(19) . 2_655 ?
Ge1 S1 Sr2 90.53(14) . 5 ?
Ge1 S1 Sr2 90.11(14) 2_655 5 ?
Sr2 Cl1 Sr2 114.51(12) 2_655 3_665 ?
Sr2 Cl1 Sr2 114.51(12) 2_655 . ?
Sr2 Cl1 Sr2 114.51(12) 3_665 . ?
Sr2 Cl1 Sr1 103.78(15) 2_655 . ?
Sr2 Cl1 Sr1 103.78(15) 3_665 . ?
Sr2 Cl1 Sr1 103.78(15) . . ?
Ge1 S2 Sr1 107.43(15) . 4_665 ?
Ge1 S2 Sr2 99.19(17) . 1_556 ?
Sr1 S2 Sr2 94.12(13) 4_665 1_556 ?
Ge1 S2 Sr2 86.01(14) . 6 ?
Sr1 S2 Sr2 93.49(13) 4_665 6 ?
Sr2 S2 Sr2 169.04(15) 1_556 6 ?
Ge1 S3 Sr1 121.25(17) . . ?
Ge1 S3 Sr2 93.16(15) . 6 ?
Sr1 S3 Sr2 144.98(16) . 6 ?
Ge1 S3 Sr2 88.36(14) . 4_665 ?
Sr1 S3 Sr2 89.20(12) . 4_665 ?
Sr2 S3 Sr2 98.83(13) 6 4_665 ?
Ge1 S3 Sr2 83.13(15) . 5 ?
Sr1 S3 Sr2 85.22(11) . 5 ?
Sr2 S3 Sr2 93.40(12) 6 5 ?
Sr2 S3 Sr2 165.47(14) 4_665 5 ?
Sr2 Cl2 Sr2 119.37(7) . 3 ?
Sr2 Cl2 Sr2 119.37(7) . 2 ?
Sr2 Cl2 Sr2 119.37(7) 3 2 ?

loop_
_geom_bond_atom_site_label_1
_geom_bond_atom_site_label_2
_geom_bond_distance
_geom_bond_site_symmetry_2
_geom_bond_publ_flag
Sr1 S3 3.038(4) 3_665 ?
Sr1 S3 3.038(4) 2_655 ?
Sr1 S3 3.038(4) . ?
Sr1 S2 3.042(4) 6_654 ?
Sr1 S2 3.042(4) 5_554 ?
Sr1 S2 3.042(4) 4_664 ?
Sr1 Cl1 3.057(8) . ?
Sr1 Sr2 4.501(2) 6_655 ?
Sr1 Sr2 4.501(2) 5 ?
Sr1 Sr2 4.501(2) 4_665 ?
Sr1 Sr2 4.729(3) . ?
Sr1 Sr2 4.729(3) 2_655 ?
Ge1 S3 2.155(4) . ?
Ge1 S2 2.164(4) . ?
Ge1 S1 2.239(4) . ?
Ge1 S1 2.240(5) 3_665 ?
Sr2 Cl2 2.8541(19) . ?
Sr2 Cl1 2.953(3) . ?
Sr2 S2 3.106(5) 1_554 ?
Sr2 S3 3.176(4) 5_554 ?
Sr2 S1 3.240(5) 6_554 ?
Sr2 S3 3.364(5) 4_664 ?
Sr2 S2 3.440(5) 5_554 ?
Sr2 S3 3.584(5) 6_554 ?
